data_4127582
loop_
_publ_author_name
'Han, Bin'
'Wang, Hailong'
'Wang, Chiming'
'Wu, Hui'
'Zhou, Wei'
'Chen, Banglin'
'Jiang, Jianzhuang'

_publ_section_title
;
 Postsynthetic Metalation of a Robust Hydrogen-Bonded Organic Framework
 for Heterogeneous Catalysis.
;
_journal_issue 22
_journal_name_full 'Journal of the American Chemical Society'
_journal_page_first 8737
_journal_page_last 8740
_journal_paper_doi 10.1021/jacs.9b03766
_journal_volume 141
_journal_year 2019
_chemical_formula_sum 'C21 H12 N12 O6'
_chemical_formula_weight 528.43
_space_group_crystal_system monoclinic
_space_group_IT_number 12
_space_group_name_Hall '-C 2y'
_space_group_name_H-M_alt 'C 1 2/m 1'
_symmetry_space_group_name_Hall '-C 2y'
_symmetry_space_group_name_H-M 'C 1 2/m 1'
_atom_sites_solution_hydrogens geom
_audit_creation_method SHELXL-2014/7
_cell_angle_alpha 90
_cell_angle_beta 105.212(8)
_cell_angle_gamma 90
_cell_formula_units_Z 4
_cell_length_a 23.0932(15)
_cell_length_b 8.0164(4)
_cell_length_c 20.0514(18)
_cell_measurement_reflns_used 2255
_cell_measurement_temperature 200.00
_cell_measurement_theta_max 71.6120
_cell_measurement_theta_min 4.5420
_cell_volume 3581.9(5)
_computing_cell_refinement 'SAINT [9]'
_computing_data_collection 'SMART [9]'
_computing_data_reduction SAINT[9]
_computing_molecular_graphics 'SHELXL-2014 [10]'
_computing_structure_refinement 'SHELXL-2014 [10]'
_computing_structure_solution 'SHELXL-2014 [10]'
_diffrn_ambient_temperature 200.00
_diffrn_detector_area_resol_mean 5.1688
_diffrn_measured_fraction_theta_full 0.995
_diffrn_measured_fraction_theta_max 0.995
_diffrn_measurement_device_type 'SuperNova (Cu) X-ray Source'
_diffrn_measurement_method '\w scans'
_diffrn_radiation_type CuK\a
_diffrn_radiation_wavelength 1.54178
_diffrn_reflns_av_R_equivalents 0.0366
_diffrn_reflns_av_unetI/netI 0.0372
_diffrn_reflns_Laue_measured_fraction_full 0.995
_diffrn_reflns_Laue_measured_fraction_max 0.995
_diffrn_reflns_limit_h_max 24
_diffrn_reflns_limit_h_min -26
_diffrn_reflns_limit_k_max 8
_diffrn_reflns_limit_k_min -9
_diffrn_reflns_limit_l_max 23
_diffrn_reflns_limit_l_min -22
_diffrn_reflns_number 5603
_diffrn_reflns_point_group_measured_fraction_full 0.995
_diffrn_reflns_point_group_measured_fraction_max 0.995
_diffrn_reflns_theta_full 62.976
_diffrn_reflns_theta_max 62.976
_diffrn_reflns_theta_min 3.967
_diffrn_source 'micro-focus sealed X-ray tube'
_exptl_absorpt_coefficient_mu 0.647
_exptl_absorpt_correction_T_max 1.00000
_exptl_absorpt_correction_T_min 0.70574
_exptl_absorpt_correction_type multi-scan
_exptl_absorpt_process_details
;
CrysAlisPro 1.171.39.46e (Rigaku Oxford Diffraction, 2018)
Empirical absorption correction using spherical harmonics,
 implemented in SCALE3 ABSPACK scaling algorithm.
;
_exptl_crystal_colour colorless
_exptl_crystal_density_diffrn 0.980
_exptl_crystal_density_method 'not measured'
_exptl_crystal_description block
_exptl_crystal_F_000 1080
_exptl_crystal_size_max 0.15
_exptl_crystal_size_mid 0.12
_exptl_crystal_size_min 0.09
_refine_diff_density_max 0.410
_refine_diff_density_min -0.284
_refine_diff_density_rms 0.061
_refine_ls_extinction_method none
_refine_ls_goodness_of_fit_ref 1.061
_refine_ls_hydrogen_treatment constr
_refine_ls_matrix_type full
_refine_ls_number_parameters 190
_refine_ls_number_reflns 3110
_refine_ls_number_restraints 0
_refine_ls_restrained_S_all 1.061
_refine_ls_R_factor_all 0.0862
_refine_ls_R_factor_gt 0.0740
_refine_ls_shift/su_max 0.000
_refine_ls_shift/su_mean 0.000
_refine_ls_structure_factor_coef Fsqd
_refine_ls_weighting_details 'w=1/[\s^2^(Fo^2^)+(0.1375P)^2^+2.0922P] where P=(Fo^2^+2Fc^2^)/3'
_refine_ls_weighting_scheme calc
_refine_ls_wR_factor_gt 0.2145
_refine_ls_wR_factor_ref 0.2254
_reflns_Friedel_coverage 0.000
_reflns_number_gt 2400
_reflns_number_total 3110
_reflns_threshold_expression 'I > 2\s(I)'
_cod_data_source_file ja9b03766_si_002.cif
_cod_data_source_block HOF-19
_cod_database_code 4127582
_shelx_shelxl_version_number 2014/7
_shelx_space_group_comment
;
The symmetry employed for this shelxl refinement is uniquely defined
by the following loop, which should always be used as a source of
symmetry information in preference to the above space-group names.
They are only intended as comments.
;

loop_
_space_group_symop_operation_xyz
'x, y, z'
'-x, y, -z'
'x+1/2, y+1/2, z'
'-x+1/2, y+1/2, -z'
'-x, -y, -z'
'x, -y, z'
'-x+1/2, -y+1/2, -z'
'x+1/2, -y+1/2, z'

loop_
_atom_site_label
_atom_site_type_symbol
_atom_site_fract_x
_atom_site_fract_y
_atom_site_fract_z
_atom_site_U_iso_or_equiv
_atom_site_adp_type
_atom_site_occupancy
_atom_site_site_symmetry_order
_atom_site_calc_flag
_atom_site_refinement_flags_posn
_atom_site_refinement_flags_adp
_atom_site_refinement_flags_occupancy
C1 C 0.28041(12) 0.2195(3) 0.85980(16) 0.0377(7) Uani 1 1 d . . .
C2 C 0.26368(13) 0.2197(3) 0.78972(16) 0.0433(7) Uani 1 1 d . . .
H2 H 0.2233 0.2198 0.7658 0.052 Uiso 1 1 calc R U .
C3 C 0.30744(16) 0.2197(3) 0.75485(16) 0.0477(8) Uani 1 1 d . . .
C4 C 0.36771(14) 0.2192(3) 0.78952(16) 0.0426(7) Uani 1 1 d . . .
H4 H 0.3972 0.2192 0.7656 0.051 Uiso 1 1 calc R U .
C5 C 0.38244(12) 0.2187(3) 0.85975(16) 0.0368(7) Uani 1 1 d . . .
C6 C 0.34022(12) 0.2199(3) 0.89745(15) 0.0361(6) Uani 1 1 d . . .
H6 H 0.3513 0.2210 0.9455 0.043 Uiso 1 1 calc R U .
C7 C 0.21161(11) 0.3631(3) 0.90577(15) 0.0378(6) Uani 1 1 d . . .
C8 C 0.13712(16) 0.5000 0.9343(2) 0.0383(9) Uani 1 2 d S T P
C9 C 0.28428(18) 0.3635(4) 0.64895(17) 0.0568(9) Uani 1 1 d . . .
C10 C 0.2616(3) 0.5000 0.5488(3) 0.0642(14) Uani 1 2 d S T P
C11 C 0.47271(12) 0.3618(3) 0.90585(15) 0.0380(6) Uani 1 1 d . . .
C12 C 0.55959(16) 0.5000 0.9343(2) 0.0372(9) Uani 1 2 d S T P
N1 N 0.08523(14) 0.5000 0.94851(19) 0.0439(8) Uani 1 2 d S T P
H1A H 0.0680 0.4071 0.9530 0.053 Uiso 0.5 1 calc R U P
H1B H 0.0682 0.5929 0.9534 0.053 Uiso 0.5 1 calc R U P
N2 N 0.2457(3) 0.5000 0.4805(2) 0.0837(16) Uani 1 2 d S T P
H2A H 0.2403 0.4071 0.4583 0.100 Uiso 0.5 1 calc R U P
H2B H 0.2409 0.5929 0.4583 0.100 Uiso 0.5 1 calc R U P
N3 N 0.61878(14) 0.5000 0.9485(2) 0.0458(9) Uani 1 2 d S T P
H3A H 0.6380 0.5929 0.9530 0.055 Uiso 0.5 1 calc R U P
H3B H 0.6380 0.4071 0.9532 0.055 Uiso 0.5 1 calc R U P
N4 N 0.16285(10) 0.3511(3) 0.92696(13) 0.0380(6) Uani 1 1 d . . .
N5 N 0.23934(14) 0.5000 0.89333(18) 0.0381(8) Uani 1 2 d S T P
N6 N 0.26866(16) 0.3517(3) 0.58158(14) 0.0642(9) Uani 1 1 d . . .
N7 N 0.2926(2) 0.5000 0.68774(19) 0.0557(10) Uani 1 2 d S T P
N8 N 0.53128(10) 0.3509(3) 0.92739(14) 0.0418(6) Uani 1 1 d . . .
N9 N 0.43962(15) 0.5000 0.89254(19) 0.0426(8) Uani 1 2 d S T P
O1 O 0.23613(8) 0.2147(2) 0.89613(12) 0.0441(5) Uani 1 1 d . . .
O2 O 0.29113(13) 0.2150(2) 0.68257(11) 0.0603(7) Uani 1 1 d . . .
O3 O 0.44376(8) 0.2151(2) 0.89605(12) 0.0450(6) Uani 1 1 d . . .

loop_
_atom_site_aniso_label
_atom_site_aniso_U_11
_atom_site_aniso_U_22
_atom_site_aniso_U_33
_atom_site_aniso_U_23
_atom_site_aniso_U_13
_atom_site_aniso_U_12
C1 0.0339(14) 0.0122(12) 0.0699(19) 0.0007(11) 0.0186(12) -0.0009(9)
C2 0.0433(15) 0.0180(14) 0.064(2) -0.0051(11) 0.0065(13) -0.0027(11)
C3 0.073(2) 0.0169(14) 0.0513(17) -0.0031(11) 0.0126(14) -0.0034(12)
C4 0.0508(17) 0.0195(15) 0.0627(19) -0.0022(11) 0.0244(14) -0.0002(11)
C5 0.0319(13) 0.0142(13) 0.0667(19) 0.0022(11) 0.0175(12) -0.0007(10)
C6 0.0361(14) 0.0190(14) 0.0548(16) 0.0032(10) 0.0146(11) 0.0001(10)
C7 0.0282(13) 0.0268(13) 0.0582(17) 0.0003(11) 0.0110(11) 0.0025(10)
C8 0.0325(19) 0.033(2) 0.048(2) 0.000 0.0079(15) 0.000
C9 0.088(3) 0.0322(16) 0.0475(19) -0.0002(13) 0.0138(16) -0.0036(16)
C10 0.092(4) 0.044(3) 0.051(3) 0.000 0.009(2) 0.000
C11 0.0371(14) 0.0250(13) 0.0545(17) 0.0005(11) 0.0168(12) -0.0023(11)
C12 0.0330(19) 0.0284(19) 0.054(2) 0.000 0.0177(16) 0.000
N1 0.0292(16) 0.0262(17) 0.079(2) 0.000 0.0189(15) 0.000
N2 0.147(5) 0.050(3) 0.047(2) 0.000 0.013(3) 0.000
N3 0.0307(17) 0.0250(17) 0.084(3) 0.000 0.0197(15) 0.000
N4 0.0281(11) 0.0235(12) 0.0642(15) 0.0031(9) 0.0150(9) 0.0007(8)
N5 0.0355(16) 0.0198(15) 0.062(2) 0.000 0.0180(14) 0.000
N6 0.102(2) 0.0384(16) 0.0472(17) -0.0022(11) 0.0111(15) -0.0006(14)
N7 0.088(3) 0.0281(18) 0.048(2) 0.000 0.0144(18) 0.000
N8 0.0326(12) 0.0274(13) 0.0681(16) 0.0043(10) 0.0181(10) 0.0013(9)
N9 0.0401(18) 0.0210(16) 0.068(2) 0.000 0.0163(15) 0.000
O1 0.0352(10) 0.0215(11) 0.0807(15) 0.0044(9) 0.0243(9) -0.0007(7)
O2 0.1006(19) 0.0263(12) 0.0497(13) -0.0036(9) 0.0122(12) -0.0019(11)
O3 0.0305(10) 0.0221(11) 0.0839(15) 0.0036(9) 0.0178(9) -0.0010(7)

loop_
_atom_type_symbol
_atom_type_description
_atom_type_scat_dispersion_real
_atom_type_scat_dispersion_imag
_atom_type_scat_source
C C 0.0181 0.0091 'International Tables Vol C Tables 4.2.6.8 and 6.1.1.4'
H H 0.0000 0.0000 'International Tables Vol C Tables 4.2.6.8 and 6.1.1.4'
N N 0.0311 0.0180 'International Tables Vol C Tables 4.2.6.8 and 6.1.1.4'
O O 0.0492 0.0322 'International Tables Vol C Tables 4.2.6.8 and 6.1.1.4'

loop_
_geom_angle_atom_site_label_1
_geom_angle_atom_site_label_2
_geom_angle_atom_site_label_3
_geom_angle
_geom_angle_site_symmetry_1
_geom_angle_site_symmetry_3
C2 C1 C6 122.4(3) . .
C2 C1 O1 119.3(2) . .
C6 C1 O1 118.3(3) . .
C1 C2 C3 118.7(3) . .
C1 C2 H2 120.6 . .
C3 C2 H2 120.6 . .
C2 C3 C4 121.5(3) . .
C2 C3 O2 119.6(3) . .
C4 C3 O2 118.9(3) . .
C5 C4 C3 117.8(3) . .
C5 C4 H4 121.1 . .
C3 C4 H4 121.1 . .
C4 C5 C6 123.1(3) . .
C4 C5 O3 118.6(2) . .
C6 C5 O3 118.3(3) . .
C5 C6 C1 116.5(3) . .
C5 C6 H6 121.7 . .
C1 C6 H6 121.7 . .
N4 C7 N5 128.4(2) . .
N4 C7 O1 114.2(2) . .
N5 C7 O1 117.4(2) . .
N1 C8 N4 118.52(16) . .
N1 C8 N4 118.52(16) . 6_565
N4 C8 N4 123.0(3) . 6_565
N6 C9 N7 128.6(3) . .
N6 C9 O2 114.5(3) . .
N7 C9 O2 116.9(3) . .
N2 C10 N6 118.1(2) . .
N2 C10 N6 118.1(2) . 6_565
N6 C10 N6 123.9(4) . 6_565
N8 C11 N9 127.6(2) . .
N8 C11 O3 114.9(2) . .
N9 C11 O3 117.5(2) . .
N3 C12 N8 117.85(16) . 6_565
N3 C12 N8 117.86(16) . .
N8 C12 N8 124.3(3) 6_565 .
C8 N1 H1A 120.0 . .
C8 N1 H1B 120.0 . .
H1A N1 H1B 120.0 . .
C10 N2 H2A 120.0 . .
C10 N2 H2B 120.0 . .
H2A N2 H2B 120.0 . .
C12 N3 H3A 120.0 . .
C12 N3 H3B 120.0 . .
H3A N3 H3B 120.0 . .
C7 N4 C8 114.1(2) . .
C7 N5 C7 111.6(3) 6_565 .
C9 N6 C10 113.9(3) . .
C9 N7 C9 111.1(4) . 6_565
C11 N8 C12 113.9(2) . .
C11 N9 C11 112.5(3) 6_565 .
C7 O1 C1 116.1(2) . .
C9 O2 C3 117.1(2) . .
C11 O3 C5 116.8(2) . .

loop_
_geom_bond_atom_site_label_1
_geom_bond_atom_site_label_2
_geom_bond_distance
_geom_bond_site_symmetry_2
C1 C2 1.356(4) .
C1 C6 1.389(4) .
C1 O1 1.403(3) .
C2 C3 1.371(5) .
C2 H2 0.9300 .
C3 C4 1.383(5) .
C3 O2 1.399(4) .
C4 C5 1.359(4) .
C4 H4 0.9300 .
C5 C6 1.382(4) .
C5 O3 1.413(3) .
C6 H6 0.9300 .
C7 N4 1.307(4) .
C7 N5 1.327(3) .
C7 O1 1.353(3) .
C8 N1 1.302(5) .
C8 N4 1.359(3) .
C8 N4 1.359(3) 6_565
C9 N6 1.307(4) .
C9 N7 1.327(4) .
C9 O2 1.357(4) .
C10 N2 1.321(7) .
C10 N6 1.347(4) .
C10 N6 1.347(4) 6_565
C11 N8 1.310(4) .
C11 N9 1.333(3) .
C11 O3 1.341(3) .
C12 N3 1.321(5) .
C12 N8 1.352(3) 6_565
C12 N8 1.352(3) .
N1 H1A 0.8600 .
N1 H1B 0.8600 .
N2 H2A 0.8600 .
N2 H2B 0.8600 .
N3 H3A 0.8600 .
N3 H3B 0.8600 .
N5 C7 1.327(3) 6_565
N7 C9 1.327(4) 6_565
N9 C11 1.333(3) 6_565

loop_
_geom_hbond_atom_site_label_D
_geom_hbond_atom_site_label_H
_geom_hbond_atom_site_label_A
_geom_hbond_distance_DH
_geom_hbond_distance_HA
_geom_hbond_distance_DA
_geom_hbond_angle_DHA
_geom_hbond_site_symmetry_A
N1 H1B N8 0.86 2.25 3.060(3) 158.2 3_455
N1 H1A N8 0.86 2.24 3.060(3) 158.7 8_455
N2 H2B N6 0.86 2.21 3.065(3) 170.4 4_556
N2 H2A N6 0.86 2.21 3.065(3) 170.4 7_556
N3 H3B N4 0.86 2.25 3.061(3) 158.2 8
N3 H3A N4 0.86 2.25 3.061(3) 158.5 3
N1 H1B N8 0.86 2.25 3.060(3) 158.2 3_455
N1 H1A N8 0.86 2.24 3.060(3) 158.7 8_455
N2 H2B N6 0.86 2.21 3.065(3) 170.4 4_556
N2 H2A N6 0.86 2.21 3.065(3) 170.4 7_556
N3 H3B N4 0.86 2.25 3.061(3) 158.2 8
N3 H3A N4 0.86 2.25 3.061(3) 158.5 3
